data_4082435
loop_
_publ_author_name
'Bravo, Maritza J.'
'Favier, Isabelle'
'Saffon, Nathalie'
'Ceder, Rosa M.'
'Muller, Guillermo'
'G\'omez, Montserrat'
'Rocamora, Merc\`e'

_publ_section_title
;
 Efficient Palladium Catalysts Containing Original Imidazolium-Tagged
 Chiral Diamidophosphite Ligands for Asymmetric Allylic Substitutions in
 Neat Ionic Liquid
;
_journal_issue 3
_journal_name_full Organometallics
_journal_page_first 771
_journal_paper_doi 10.1021/om4011577
_journal_volume 33
_journal_year 2014
_chemical_absolute_configuration ad
_chemical_formula_sum 'C22 H20 O2 S'
_chemical_formula_weight 348.44
_chemical_name_systematic
; 
 ? 
;
_space_group_IT_number 4
_symmetry_cell_setting monoclinic
_symmetry_space_group_name_Hall 'P 2yb'
_symmetry_space_group_name_H-M 'P 1 21 1'
_atom_sites_solution_hydrogens geom
_atom_sites_solution_primary direct
_atom_sites_solution_secondary difmap
_audit_creation_method SHELXL-97
_cell_angle_alpha 90.00
_cell_angle_beta 102.982(4)
_cell_angle_gamma 90.00
_cell_formula_units_Z 4
_cell_length_a 17.3438(17)
_cell_length_b 5.6276(5)
_cell_length_c 19.2987(17)
_cell_measurement_reflns_used 9965
_cell_measurement_temperature 193(2)
_cell_measurement_theta_max 22.15
_cell_measurement_theta_min 2.41
_cell_volume 1835.5(3)
_computing_cell_refinement 'Bruker SAINT'
_computing_data_collection 'Bruker APEX2'
_computing_data_reduction 'Bruker SAINT'
_computing_molecular_graphics 'Bruker SHELXTL'
_computing_publication_material 'Bruker SHELXTL'
_computing_structure_refinement 'SHELXL-97 (Sheldrick, 2008)'
_computing_structure_solution 'SHELXS-97 (Sheldrick, 2008)'
_diffrn_ambient_temperature 193(2)
_diffrn_measured_fraction_theta_full 0.991
_diffrn_measured_fraction_theta_max 0.991
_diffrn_measurement_device_type 'Bruker kappa APEX-II CCD Quazar'
_diffrn_measurement_method 'phi and omega scans'
_diffrn_radiation_monochromator 'multilayers optics'
_diffrn_radiation_source micro-focus
_diffrn_radiation_type MoK\a
_diffrn_radiation_wavelength 0.71073
_diffrn_reflns_av_R_equivalents 0.0672
_diffrn_reflns_av_sigmaI/netI 0.0518
_diffrn_reflns_limit_h_max 23
_diffrn_reflns_limit_h_min -23
_diffrn_reflns_limit_k_max 7
_diffrn_reflns_limit_k_min -7
_diffrn_reflns_limit_l_max 25
_diffrn_reflns_limit_l_min -25
_diffrn_reflns_number 62485
_diffrn_reflns_theta_full 28.28
_diffrn_reflns_theta_max 28.28
_diffrn_reflns_theta_min 5.10
_exptl_absorpt_coefficient_mu 0.188
_exptl_absorpt_correction_T_max 0.9907
_exptl_absorpt_correction_T_min 0.9119
_exptl_absorpt_correction_type multi-scan
_exptl_absorpt_process_details 'SADABS (Bruker-AXs)'
_exptl_crystal_colour colourless
_exptl_crystal_density_diffrn 1.261
_exptl_crystal_density_method 'not measured'
_exptl_crystal_description needle
_exptl_crystal_F_000 736
_exptl_crystal_size_max 0.50
_exptl_crystal_size_mid 0.08
_exptl_crystal_size_min 0.05
_refine_diff_density_max 0.391
_refine_diff_density_min -0.326
_refine_diff_density_rms 0.043
_refine_ls_abs_structure_details 'Flack H D (1983), Acta Cryst. A39, 876-881'
_refine_ls_abs_structure_Flack 0.03(5)
_refine_ls_extinction_method none
_refine_ls_goodness_of_fit_ref 1.040
_refine_ls_hydrogen_treatment constr
_refine_ls_matrix_type full
_refine_ls_number_parameters 453
_refine_ls_number_reflns 9070
_refine_ls_number_restraints 1
_refine_ls_restrained_S_all 1.040
_refine_ls_R_factor_all 0.0624
_refine_ls_R_factor_gt 0.0438
_refine_ls_shift/su_max 0.001
_refine_ls_shift/su_mean 0.000
_refine_ls_structure_factor_coef Fsqd
_refine_ls_weighting_details 'calc w=1/[\s^2^(Fo^2^)+(0.0549P)^2^+0.0743P] where P=(Fo^2^+2Fc^2^)/3'
_refine_ls_weighting_scheme calc
_refine_ls_wR_factor_gt 0.0976
_refine_ls_wR_factor_ref 0.1066
_reflns_number_gt 7250
_reflns_number_total 9070
_reflns_threshold_expression >2sigma(I)
_cod_data_source_file om4011577_si_002.cif
_cod_data_source_block compound-RR
_cod_depositor_comments
;
The following automatic conversions were performed:

'_symmetry_cell_setting' value 'Monoclinic' changed to 'monoclinic'
according to
/usr/data/users/saulius/automatic-downloads/current/ACS/lib/dictionaries/cif_core.dic
dictionary named 'cif_core.dic' version 2.4.2 from 2011-04-26.

Automatic conversion script
Id: cif_fix_values 2281 2013-09-26 08:29:07Z andrius 
;
_cod_original_sg_symbol_H-M P2(1)
_cod_database_code 4082435

loop_
_symmetry_equiv_pos_as_xyz
'x, y, z'
'-x, y+1/2, -z'

loop_
_atom_site_label
_atom_site_type_symbol
_atom_site_fract_x
_atom_site_fract_y
_atom_site_fract_z
_atom_site_U_iso_or_equiv
_atom_site_adp_type
_atom_site_occupancy
_atom_site_symmetry_multiplicity
_atom_site_calc_flag
_atom_site_refinement_flags
S1 S 0.63990(3) 0.71047(9) 0.91086(3) 0.02802(12) Uani 1 1 d .
O1 O 0.57721(8) 0.6021(3) 0.85909(7) 0.0377(4) Uani 1 1 d .
O2 O 0.65519(9) 0.9617(3) 0.90505(8) 0.0389(4) Uani 1 1 d .
C1 C 0.73064(11) 0.5514(4) 0.90959(10) 0.0259(4) Uani 1 1 d .
H1 H 0.7243 0.3835 0.9244 0.031 Uiso 1 1 calc R
C2 C 0.79910(11) 0.6586(4) 0.96156(10) 0.0280(4) Uani 1 1 d .
H2 H 0.8082 0.8244 0.9586 0.034 Uiso 1 1 calc R
C3 C 0.84770(11) 0.5351(4) 1.01146(10) 0.0297(4) Uani 1 1 d .
H3 H 0.8339 0.3735 1.0162 0.036 Uiso 1 1 calc R
C4 C 0.92000(11) 0.6172(4) 1.06011(10) 0.0286(4) Uani 1 1 d .
C5 C 0.95694(12) 0.8342(4) 1.05175(11) 0.0325(5) Uani 1 1 d .
H5 H 0.9342 0.9355 1.0132 0.039 Uiso 1 1 calc R
C6 C 1.02565(13) 0.9024(4) 1.09862(12) 0.0373(5) Uani 1 1 d .
H6 H 1.0496 1.0498 1.0919 0.045 Uiso 1 1 calc R
C7 C 1.06002(12) 0.7592(4) 1.15522(12) 0.0409(6) Uani 1 1 d .
H7 H 1.1069 0.8084 1.1878 0.049 Uiso 1 1 calc R
C8 C 1.02529(13) 0.5428(5) 1.16397(12) 0.0416(6) Uani 1 1 d .
H8 H 1.0488 0.4419 1.2024 0.050 Uiso 1 1 calc R
C9 C 0.95645(12) 0.4731(4) 1.11691(11) 0.0343(5) Uani 1 1 d .
H9 H 0.9335 0.3239 1.1234 0.041 Uiso 1 1 calc R
C10 C 0.74052(11) 0.5488(4) 0.83319(10) 0.0250(4) Uani 1 1 d .
C11 C 0.71227(12) 0.3557(4) 0.78996(11) 0.0323(5) Uani 1 1 d .
H11 H 0.6866 0.2289 0.8082 0.039 Uiso 1 1 calc R
C12 C 0.72137(14) 0.3473(4) 0.72071(12) 0.0388(5) Uani 1 1 d .
H12 H 0.7026 0.2138 0.6917 0.047 Uiso 1 1 calc R
C13 C 0.75792(13) 0.5336(4) 0.69344(11) 0.0355(5) Uani 1 1 d .
H13 H 0.7635 0.5284 0.6456 0.043 Uiso 1 1 calc R
C14 C 0.78610(12) 0.7265(4) 0.73584(10) 0.0337(5) Uani 1 1 d .
H14 H 0.8114 0.8534 0.7173 0.040 Uiso 1 1 calc R
C15 C 0.77740(11) 0.7351(4) 0.80591(10) 0.0304(4) Uani 1 1 d .
H15 H 0.7966 0.8681 0.8350 0.036 Uiso 1 1 calc R
C16 C 0.62121(11) 0.6609(4) 0.99599(10) 0.0255(4) Uani 1 1 d .
C17 C 0.64014(12) 0.8351(4) 1.04742(11) 0.0321(5) Uani 1 1 d .
H17 H 0.6668 0.9753 1.0384 0.039 Uiso 1 1 calc R
C18 C 0.61981(13) 0.8031(4) 1.11244(11) 0.0344(5) Uani 1 1 d .
H18 H 0.6326 0.9227 1.1479 0.041 Uiso 1 1 calc R
C19 C 0.58100(12) 0.5982(4) 1.12639(11) 0.0320(5) Uani 1 1 d .
C20 C 0.56425(11) 0.4227(4) 1.07412(11) 0.0311(4) Uani 1 1 d .
H20 H 0.5390 0.2803 1.0835 0.037 Uiso 1 1 calc R
C21 C 0.58358(11) 0.4516(4) 1.00908(11) 0.0285(4) Uani 1 1 d .
H21 H 0.5715 0.3312 0.9738 0.034 Uiso 1 1 calc R
C22 C 0.55567(15) 0.5704(5) 1.19583(12) 0.0460(6) Uani 1 1 d .
H22A H 0.5019 0.6323 1.1907 0.069 Uiso 1 1 calc R
H22B H 0.5919 0.6591 1.2332 0.069 Uiso 1 1 calc R
H22C H 0.5568 0.4018 1.2088 0.069 Uiso 1 1 calc R
S2 S 0.72483(3) -0.06717(10) 0.50959(3) 0.03381(13) Uani 1 1 d .
O3 O 0.73526(9) -0.3085(3) 0.48864(9) 0.0467(4) Uani 1 1 d .
O4 O 0.72340(10) -0.0202(3) 0.58222(8) 0.0466(4) Uani 1 1 d .
C23 C 0.80327(12) 0.1117(4) 0.48744(10) 0.0298(4) Uani 1 1 d .
H23 H 0.7890 0.2830 0.4905 0.036 Uiso 1 1 calc R
C24 C 0.80891(12) 0.0608(4) 0.41301(11) 0.0328(5) Uani 1 1 d .
H24 H 0.8314 -0.0870 0.4042 0.039 Uiso 1 1 calc R
C25 C 0.78519(12) 0.2046(4) 0.35823(11) 0.0328(4) Uani 1 1 d .
H25 H 0.7616 0.3505 0.3670 0.039 Uiso 1 1 calc R
C26 C 0.79211(12) 0.1588(4) 0.28504(11) 0.0320(5) Uani 1 1 d .
C27 C 0.82942(15) -0.0439(5) 0.26634(12) 0.0436(6) Uani 1 1 d .
H27 H 0.8503 -0.1583 0.3018 0.052 Uiso 1 1 calc R
C28 C 0.83651(15) -0.0808(5) 0.19768(12) 0.0445(6) Uani 1 1 d .
H28 H 0.8626 -0.2188 0.1862 0.053 Uiso 1 1 calc R
C29 C 0.80597(13) 0.0811(5) 0.14564(12) 0.0398(5) Uani 1 1 d .
H29 H 0.8105 0.0543 0.0981 0.048 Uiso 1 1 calc R
C30 C 0.76888(13) 0.2817(5) 0.16205(12) 0.0412(6) Uani 1 1 d .
H30 H 0.7478 0.3938 0.1259 0.049 Uiso 1 1 calc R
C31 C 0.76208(12) 0.3210(4) 0.23149(11) 0.0364(5) Uani 1 1 d .
H31 H 0.7365 0.4607 0.2425 0.044 Uiso 1 1 calc R
C32 C 0.87865(12) 0.0647(4) 0.54302(11) 0.0332(5) Uani 1 1 d .
C33 C 0.90266(13) 0.2269(5) 0.59753(12) 0.0426(5) Uani 1 1 d .
H33 H 0.8724 0.3668 0.5988 0.051 Uiso 1 1 calc R
C34 C 0.97038(15) 0.1881(6) 0.65038(14) 0.0541(7) Uani 1 1 d .
H34 H 0.9863 0.3012 0.6874 0.065 Uiso 1 1 calc R
C35 C 1.01452(16) -0.0155(6) 0.64901(15) 0.0579(8) Uani 1 1 d .
H35 H 1.0604 -0.0444 0.6855 0.069 Uiso 1 1 calc R
C36 C 0.99171(16) -0.1762(5) 0.59456(16) 0.0583(7) Uani 1 1 d .
H36 H 1.0226 -0.3148 0.5931 0.070 Uiso 1 1 calc R
C37 C 0.92399(14) -0.1380(4) 0.54166(13) 0.0458(6) Uani 1 1 d .
H37 H 0.9087 -0.2507 0.5045 0.055 Uiso 1 1 calc R
C38 C 0.63764(12) 0.0473(4) 0.45526(11) 0.0319(5) Uani 1 1 d .
C39 C 0.60407(14) -0.0550(5) 0.39024(12) 0.0423(5) Uani 1 1 d .
H39 H 0.6268 -0.1934 0.3749 0.051 Uiso 1 1 calc R
C40 C 0.53683(14) 0.0465(5) 0.34762(13) 0.0460(6) Uani 1 1 d .
H40 H 0.5138 -0.0240 0.3030 0.055 Uiso 1 1 calc R
C41 C 0.50271(12) 0.2489(4) 0.36899(12) 0.0390(5) Uani 1 1 d .
C42 C 0.53699(13) 0.3464(5) 0.43469(13) 0.0424(6) Uani 1 1 d .
H42 H 0.5136 0.4826 0.4506 0.051 Uiso 1 1 calc R
C43 C 0.60413(13) 0.2503(4) 0.47746(12) 0.0384(5) Uani 1 1 d .
H43 H 0.6274 0.3221 0.5218 0.046 Uiso 1 1 calc R
C44 C 0.43037(14) 0.3588(5) 0.32224(14) 0.0516(7) Uani 1 1 d .
H44A H 0.3856 0.3438 0.3451 0.077 Uiso 1 1 calc R
H44B H 0.4180 0.2770 0.2762 0.077 Uiso 1 1 calc R
H44C H 0.4404 0.5273 0.3149 0.077 Uiso 1 1 calc R

loop_
_atom_site_aniso_label
_atom_site_aniso_U_11
_atom_site_aniso_U_22
_atom_site_aniso_U_33
_atom_site_aniso_U_23
_atom_site_aniso_U_13
_atom_site_aniso_U_12
S1 0.0272(2) 0.0302(3) 0.0276(2) 0.0036(2) 0.00814(19) 0.0039(2)
O1 0.0272(7) 0.0562(10) 0.0282(7) -0.0007(7) 0.0033(6) 0.0045(7)
O2 0.0488(9) 0.0273(8) 0.0453(9) 0.0090(7) 0.0207(7) 0.0068(7)
C1 0.0249(9) 0.0237(10) 0.0293(10) 0.0027(9) 0.0064(8) 0.0018(8)
C2 0.0279(10) 0.0270(11) 0.0288(10) -0.0010(9) 0.0061(8) -0.0010(8)
C3 0.0289(10) 0.0308(11) 0.0308(11) 0.0015(9) 0.0092(9) -0.0026(9)
C4 0.0258(9) 0.0327(11) 0.0280(10) -0.0008(9) 0.0073(8) -0.0005(9)
C5 0.0305(11) 0.0350(12) 0.0327(11) 0.0026(10) 0.0085(9) -0.0007(9)
C6 0.0338(11) 0.0364(13) 0.0444(12) -0.0049(11) 0.0144(10) -0.0071(10)
C7 0.0267(10) 0.0501(16) 0.0437(13) -0.0094(12) 0.0035(9) -0.0066(10)
C8 0.0322(11) 0.0476(15) 0.0414(13) 0.0043(11) 0.0005(10) 0.0054(11)
C9 0.0293(10) 0.0334(13) 0.0389(12) 0.0000(10) 0.0049(9) -0.0010(9)
C10 0.0225(9) 0.0251(10) 0.0274(10) 0.0020(9) 0.0058(7) 0.0033(8)
C11 0.0372(11) 0.0262(11) 0.0343(11) 0.0013(9) 0.0099(9) 0.0005(9)
C12 0.0440(13) 0.0349(13) 0.0365(12) -0.0055(10) 0.0071(10) -0.0009(10)
C13 0.0396(12) 0.0411(13) 0.0277(11) 0.0043(10) 0.0116(9) 0.0090(10)
C14 0.0322(10) 0.0364(12) 0.0342(11) 0.0082(11) 0.0110(9) 0.0006(10)
C15 0.0297(10) 0.0272(11) 0.0338(11) 0.0000(10) 0.0063(8) 0.0000(9)
C16 0.0237(9) 0.0262(11) 0.0273(10) 0.0005(8) 0.0073(7) 0.0011(8)
C17 0.0343(11) 0.0256(11) 0.0370(11) -0.0017(10) 0.0092(9) -0.0038(9)
C18 0.0407(12) 0.0295(12) 0.0327(11) -0.0083(10) 0.0080(9) -0.0034(10)
C19 0.0263(10) 0.0377(13) 0.0328(11) -0.0007(10) 0.0087(8) 0.0025(9)
C20 0.0277(10) 0.0288(11) 0.0376(11) 0.0009(10) 0.0091(8) -0.0036(9)
C21 0.0273(9) 0.0250(10) 0.0328(11) -0.0023(9) 0.0058(8) -0.0007(9)
C22 0.0505(14) 0.0561(17) 0.0353(12) 0.0025(12) 0.0179(11) -0.0010(12)
S2 0.0368(3) 0.0298(3) 0.0356(3) 0.0068(2) 0.0098(2) 0.0021(2)
O3 0.0482(9) 0.0240(8) 0.0667(11) 0.0049(8) 0.0107(8) 0.0034(8)
O4 0.0479(9) 0.0582(12) 0.0357(8) 0.0138(8) 0.0138(7) 0.0030(8)
C23 0.0355(11) 0.0215(10) 0.0329(11) 0.0038(9) 0.0087(9) 0.0040(9)
C24 0.0353(11) 0.0279(11) 0.0369(11) -0.0013(10) 0.0115(9) 0.0025(9)
C25 0.0353(10) 0.0286(11) 0.0348(11) 0.0001(10) 0.0084(9) 0.0043(10)
C26 0.0300(10) 0.0307(12) 0.0361(11) 0.0027(9) 0.0091(9) -0.0006(9)
C27 0.0576(15) 0.0350(13) 0.0399(12) 0.0073(11) 0.0143(11) 0.0116(12)
C28 0.0560(14) 0.0385(13) 0.0428(13) -0.0026(12) 0.0193(11) 0.0045(12)
C29 0.0370(12) 0.0504(15) 0.0338(12) -0.0047(11) 0.0117(9) -0.0079(11)
C30 0.0403(12) 0.0458(15) 0.0373(12) 0.0107(11) 0.0085(10) 0.0027(10)
C31 0.0349(11) 0.0363(12) 0.0388(12) 0.0050(11) 0.0096(9) 0.0021(10)
C32 0.0332(11) 0.0316(12) 0.0357(11) 0.0051(10) 0.0100(9) 0.0031(9)
C33 0.0410(12) 0.0432(14) 0.0420(12) -0.0060(12) 0.0061(10) 0.0051(11)
C34 0.0491(14) 0.0602(18) 0.0472(14) -0.0085(14) -0.0014(11) 0.0007(14)
C35 0.0413(14) 0.060(2) 0.0632(18) 0.0065(15) -0.0082(13) 0.0036(13)
C36 0.0441(14) 0.0449(15) 0.080(2) 0.0063(16) 0.0013(13) 0.0128(13)
C37 0.0459(14) 0.0361(14) 0.0516(14) -0.0024(11) 0.0027(11) 0.0077(11)
C38 0.0314(11) 0.0295(11) 0.0360(11) 0.0012(10) 0.0104(9) 0.0001(9)
C39 0.0458(13) 0.0342(12) 0.0457(13) -0.0089(12) 0.0076(11) 0.0046(11)
C40 0.0420(13) 0.0519(16) 0.0406(13) -0.0116(12) 0.0017(10) 0.0012(12)
C41 0.0305(11) 0.0423(14) 0.0447(13) 0.0062(11) 0.0096(10) -0.0017(10)
C42 0.0350(12) 0.0381(13) 0.0558(15) -0.0015(12) 0.0138(11) 0.0068(10)
C43 0.0387(12) 0.0365(14) 0.0405(12) -0.0050(11) 0.0098(10) -0.0004(10)
C44 0.0351(13) 0.0584(18) 0.0595(16) 0.0085(14) 0.0070(11) 0.0049(12)

loop_
_atom_type_symbol
_atom_type_description
_atom_type_scat_dispersion_real
_atom_type_scat_dispersion_imag
_atom_type_scat_source
C C 0.0033 0.0016 'International Tables Vol C Tables 4.2.6.8 and 6.1.1.4'
H H 0.0000 0.0000 'International Tables Vol C Tables 4.2.6.8 and 6.1.1.4'
O O 0.0106 0.0060 'International Tables Vol C Tables 4.2.6.8 and 6.1.1.4'
S S 0.1246 0.1234 'International Tables Vol C Tables 4.2.6.8 and 6.1.1.4'

loop_
_geom_angle_atom_site_label_1
_geom_angle_atom_site_label_2
_geom_angle_atom_site_label_3
_geom_angle
O1 S1 O2 118.95(10)
O1 S1 C16 108.13(9)
O2 S1 C16 107.55(9)
O1 S1 C1 107.70(9)
O2 S1 C1 107.83(9)
C16 S1 C1 105.98(9)
C2 C1 C10 114.05(15)
C2 C1 S1 110.56(14)
C10 C1 S1 107.71(13)
C3 C2 C1 123.64(19)
C2 C3 C4 127.9(2)
C9 C4 C5 117.22(19)
C9 C4 C3 119.5(2)
C5 C4 C3 123.26(19)
C6 C5 C4 121.1(2)
C5 C6 C7 120.8(2)
C6 C7 C8 119.2(2)
C9 C8 C7 120.2(2)
C8 C9 C4 121.5(2)
C11 C10 C15 119.46(18)
C11 C10 C1 119.17(18)
C15 C10 C1 121.37(18)
C12 C11 C10 120.4(2)
C11 C12 C13 120.1(2)
C14 C13 C12 119.99(19)
C13 C14 C15 120.1(2)
C10 C15 C14 120.0(2)
C17 C16 C21 120.92(17)
C17 C16 S1 119.50(15)
C21 C16 S1 119.49(15)
C16 C17 C18 119.3(2)
C17 C18 C19 120.9(2)
C18 C19 C20 118.55(18)
C18 C19 C22 120.5(2)
C20 C19 C22 120.9(2)
C21 C20 C19 121.4(2)
C20 C21 C16 118.88(19)
O4 S2 O3 118.67(10)
O4 S2 C38 108.33(10)
O3 S2 C38 108.89(10)
O4 S2 C23 107.83(10)
O3 S2 C23 107.96(10)
C38 S2 C23 104.21(10)
C24 C23 C32 114.56(17)
C24 C23 S2 109.56(15)
C32 C23 S2 107.96(14)
C25 C24 C23 125.3(2)
C24 C25 C26 125.8(2)
C31 C26 C27 117.50(19)
C31 C26 C25 120.2(2)
C27 C26 C25 122.33(19)
C28 C27 C26 121.3(2)
C29 C28 C27 120.2(2)
C30 C29 C28 120.1(2)
C29 C30 C31 120.0(2)
C30 C31 C26 120.9(2)
C33 C32 C37 118.7(2)
C33 C32 C23 119.1(2)
C37 C32 C23 122.1(2)
C32 C33 C34 121.0(2)
C35 C34 C33 119.8(3)
C36 C35 C34 119.6(2)
C35 C36 C37 120.7(3)
C36 C37 C32 120.1(2)
C39 C38 C43 120.0(2)
C39 C38 S2 121.23(17)
C43 C38 S2 118.68(17)
C38 C39 C40 119.4(2)
C41 C40 C39 121.2(2)
C42 C41 C40 118.2(2)
C42 C41 C44 121.0(2)
C40 C41 C44 120.9(2)
C43 C42 C41 121.6(2)
C42 C43 C38 119.5(2)

loop_
_geom_bond_atom_site_label_1
_geom_bond_atom_site_label_2
_geom_bond_distance
S1 O1 1.4369(16)
S1 O2 1.4474(17)
S1 C16 1.7668(19)
S1 C1 1.8156(19)
C1 C2 1.498(3)
C1 C10 1.522(3)
C2 C3 1.325(3)
C3 C4 1.462(3)
C4 C9 1.395(3)
C4 C5 1.405(3)
C5 C6 1.379(3)
C6 C7 1.380(3)
C7 C8 1.386(4)
C8 C9 1.384(3)
C10 C11 1.390(3)
C10 C15 1.392(3)
C11 C12 1.381(3)
C12 C13 1.389(3)
C13 C14 1.381(3)
C14 C15 1.395(3)
C16 C17 1.381(3)
C16 C21 1.396(3)
C17 C18 1.389(3)
C18 C19 1.392(3)
C19 C20 1.395(3)
C19 C22 1.509(3)
C20 C21 1.380(3)
S2 O4 1.4320(16)
S2 O3 1.4400(17)
S2 C38 1.758(2)
S2 C23 1.819(2)
C23 C24 1.489(3)
C23 C32 1.517(3)
C24 C25 1.321(3)
C25 C26 1.467(3)
C26 C31 1.390(3)
C26 C27 1.398(3)
C27 C28 1.374(3)
C28 C29 1.371(3)
C29 C30 1.371(3)
C30 C31 1.389(3)
C32 C33 1.385(3)
C32 C37 1.389(3)
C33 C34 1.389(3)
C34 C35 1.382(4)
C35 C36 1.375(4)
C36 C37 1.389(3)
C38 C39 1.384(3)
C38 C43 1.392(3)
C39 C40 1.390(3)
C40 C41 1.388(3)
C41 C42 1.387(3)
C41 C44 1.504(3)
C42 C43 1.378(3)
